data_7031170
loop_
_publ_author_name
'Di Costanzo, Luigi'
'Geremia, Silvano'
'Randaccio, Lucio'
'Ichino, Tomoyuki'
'Yanagihara, Ryoji'
'Yamada, Takashi'
'Marasco, Daniela'
'Lombardi, Angela'
'Pavone, Vincenzo'

_publ_section_title
;
 Conformational and coordination properties of a peptide containing the
 novel \a,\a-bis(2-pyridyl)glycine amino acidElectronic supplementary
 information (ESI) available: Figs. 1S, 2S. See
 http://www.rsc.org/suppdata/dt/b2/b209199b/
;
_journal_issue 5
_journal_name_full 'Dalton Transactions'
_journal_page_first 787
_journal_paper_doi 10.1039/b209199b
_journal_year 2003
_chemical_formula_sum 'C29 H33 N5 O6'
_chemical_formula_weight 547.60
_chemical_name_common Z-Aib-2Dpy-Aib-OCH33
_chemical_name_systematic
; 
? 
;
_space_group_IT_number 14
_symmetry_cell_setting monoclinic
_symmetry_space_group_name_Hall '-P 2yn'
_symmetry_space_group_name_H-M 'P 1 21/n 1'
_atom_sites_solution_hydrogens geom
_atom_sites_solution_primary direct
_atom_sites_solution_secondary difmap
_audit_creation_method SHELXL-97
_cell_angle_alpha 90.00
_cell_angle_beta 94.24(2)
_cell_angle_gamma 90.00
_cell_formula_units_Z 4
_cell_length_a 11.634(3)
_cell_length_b 18.948(3)
_cell_length_c 13.398(2)
_cell_measurement_temperature 293(2)
_cell_volume 2945.4(10)
_computing_structure_refinement 'SHELXL-97 (Sheldrick, 1997)'
_computing_structure_solution 'SHELXS-97 (Sheldrick, 1990)'
_diffrn_ambient_temperature 293(2)
_diffrn_measured_fraction_theta_full 0.968
_diffrn_measured_fraction_theta_max 0.968
_diffrn_measurement_device_type 'Kad 4 (Enraf-Nonius)'
_diffrn_measurement_method 'omega-2teta scan'
_diffrn_radiation_monochromator graphite
_diffrn_radiation_source 'fine-focus sealed tube'
_diffrn_radiation_type MoK\a
_diffrn_radiation_wavelength 0.71073
_diffrn_reflns_av_R_equivalents 0.0508
_diffrn_reflns_av_sigmaI/netI 0.1189
_diffrn_reflns_limit_h_max 14
_diffrn_reflns_limit_h_min -14
_diffrn_reflns_limit_k_max 23
_diffrn_reflns_limit_k_min 0
_diffrn_reflns_limit_l_max 16
_diffrn_reflns_limit_l_min 0
_diffrn_reflns_number 6025
_diffrn_reflns_theta_full 25.97
_diffrn_reflns_theta_max 25.97
_diffrn_reflns_theta_min 2.15
_diffrn_standards_decay_% 'no decay'
_exptl_absorpt_coefficient_mu 0.088
_exptl_absorpt_correction_T_max 'not applied'
_exptl_absorpt_correction_T_min 'not applied'
_exptl_absorpt_correction_type 'not applied'
_exptl_crystal_colour colourless
_exptl_crystal_density_diffrn 1.235
_exptl_crystal_density_method 'not measured'
_exptl_crystal_description 'rod-shaped crystal'
_exptl_crystal_F_000 1160
_exptl_crystal_size_max 0.300
_exptl_crystal_size_mid 0.190
_exptl_crystal_size_min 0.150
_refine_diff_density_max 0.282
_refine_diff_density_min -0.177
_refine_diff_density_rms 0.044
_refine_ls_extinction_coef 0.0066(7)
_refine_ls_extinction_expression Fc^*^=kFc[1+0.001xFc^2^\l^3^/sin(2\q)]^-1/4^
_refine_ls_extinction_method SHELXL
_refine_ls_goodness_of_fit_ref 0.993
_refine_ls_hydrogen_treatment mixed
_refine_ls_matrix_type full
_refine_ls_number_parameters 367
_refine_ls_number_reflns 5775
_refine_ls_number_restraints 0
_refine_ls_restrained_S_all 0.993
_refine_ls_R_factor_all 0.1856
_refine_ls_R_factor_gt 0.0555
_refine_ls_shift/su_max 0.002
_refine_ls_shift/su_mean 0.000
_refine_ls_structure_factor_coef Fsqd
_refine_ls_weighting_scheme
;
calc w=1/[\s^2^(Fo^2^)+(0.0580P)^2^+0.3121P] where 
P=(Fo^2^+2Fc^2^)/3
;
_refine_ls_wR_factor_gt 0.1122
_refine_ls_wR_factor_ref 0.1447
_reflns_number_gt 2680
_reflns_number_total 5775
_reflns_threshold_expression >2sigma(I)
_cod_data_source_file b209199b.txt
_cod_data_source_block Z-Aib-2Dpy-Aib-OCH3
_cod_depositor_comments
;
The following automatic conversions were performed:

'_symmetry_cell_setting' value 'Monoclinic' changed to 'monoclinic'
according to
/usr/data/users/saulius/automatic-downloads/retrospective/RSC/lib/dictionaries/cif_core.dic
dictionary named 'cif_core.dic' version 2.4.2 from 2011-04-26.

Automatic conversion script
Id: cif_fix_values 2281 2013-09-26 08:29:07Z andrius 
;
_cod_original_sg_symbol_H-M P21/n
_cod_database_code 7031170

loop_
_symmetry_equiv_pos_as_xyz
'x, y, z'
'-x+1/2, y+1/2, -z+1/2'
'-x, -y, -z'
'x-1/2, -y-1/2, z-1/2'

loop_
_atom_site_label
_atom_site_type_symbol
_atom_site_fract_x
_atom_site_fract_y
_atom_site_fract_z
_atom_site_U_iso_or_equiv
_atom_site_adp_type
_atom_site_occupancy
_atom_site_calc_flag
_atom_site_refinement_flags
N1 N 0.5943(2) 0.22351(13) 1.21167(17) 0.0468(7) Uani 1 d .
H1 H 0.6036 0.2502 1.2636 0.056 Uiso 1 calc R
C1A C 0.6246(3) 0.25044(16) 1.1149(2) 0.0446(8) Uani 1 d .
C1B1 C 0.7217(3) 0.2081(2) 1.0746(3) 0.0670(10) Uani 1 d .
H1B1 H 0.7879 0.2096 1.1218 0.101 Uiso 1 calc R
H1B2 H 0.7410 0.2279 1.0121 0.101 Uiso 1 calc R
H1B3 H 0.6974 0.1601 1.0646 0.101 Uiso 1 calc R
C1B2 C 0.6587(3) 0.32748(19) 1.1288(3) 0.0680(11) Uani 1 d .
H1B4 H 0.5979 0.3526 1.1580 0.102 Uiso 1 calc R
H1B5 H 0.6717 0.3478 1.0650 0.102 Uiso 1 calc R
H1B6 H 0.7280 0.3306 1.1722 0.102 Uiso 1 calc R
O1 O 0.52851(17) 0.24001(12) 0.95059(14) 0.0543(6) Uani 1 d .
C1 C 0.5196(3) 0.24893(15) 1.0399(2) 0.0405(7) Uani 1 d .
O2 O 0.21781(18) 0.20556(10) 0.87802(14) 0.0477(5) Uani 1 d .
C2 C 0.2802(2) 0.20399(15) 0.9556(2) 0.0361(7) Uani 1 d .
N2 N 0.41813(19) 0.26220(12) 1.07744(16) 0.0378(6) Uani 1 d .
H2 H 0.4163 0.2657 1.1413 0.045 Uiso 1 calc R
C2A C 0.3116(2) 0.27097(14) 1.01612(18) 0.0354(7) Uani 1 d .
C2B1 C 0.3191(2) 0.33751(15) 0.9520(2) 0.0389(7) Uani 1 d .
C2C1 C 0.3415(3) 0.33890(17) 0.8531(2) 0.0469(8) Uani 1 d .
H2C1 H 0.3512 0.2971 0.8182 0.056 Uiso 1 calc R
C2D1 C 0.3496(3) 0.40308(19) 0.8063(2) 0.0591(10) Uani 1 d .
H2D1 H 0.3639 0.4050 0.7390 0.071 Uiso 1 calc R
C2E1 C 0.3366(3) 0.4635(2) 0.8581(3) 0.0689(11) Uani 1 d .
H2E1 H 0.3423 0.5074 0.8278 0.083 Uiso 1 calc R
C2F1 C 0.3149(4) 0.45755(19) 0.9564(3) 0.0838(13) Uani 1 d .
H2F1 H 0.3057 0.4988 0.9927 0.101 Uiso 1 calc R
N2G1 N 0.3062(3) 0.39605(14) 1.0034(2) 0.0699(9) Uani 1 d .
C2B2 C 0.2141(3) 0.28093(14) 1.0866(2) 0.0382(7) Uani 1 d .
C2C2 C 0.1030(3) 0.29188(17) 1.0489(2) 0.0541(9) Uani 1 d .
H2C2 H 0.0848 0.2929 0.9801 0.065 Uiso 1 calc R
C2E2 C 0.0487(3) 0.29844(18) 1.2144(3) 0.0645(10) Uani 1 d .
H2E2 H -0.0068 0.3043 1.2602 0.077 Uiso 1 calc R
C2D2 C 0.0191(3) 0.30130(19) 1.1140(3) 0.0646(10) Uani 1 d .
H2D2 H -0.0568 0.3095 1.0903 0.078 Uiso 1 calc R
C2F2 C 0.1599(3) 0.28691(19) 1.2460(2) 0.0629(10) Uani 1 d .
H2F2 H 0.1792 0.2850 1.3146 0.076 Uiso 1 calc R
N2G2 N 0.2445(2) 0.27804(13) 1.18381(17) 0.0493(7) Uani 1 d .
N3 N 0.3162(2) 0.14333(12) 0.99654(17) 0.0405(6) Uani 1 d .
H3 H 0.3587 0.1444 1.0518 0.049 Uiso 1 calc R
O3 O 0.1170(2) 0.04380(15) 0.8490(2) 0.0832(8) Uani 1 d .
C3 C 0.1587(3) 0.07215(17) 0.9229(2) 0.0505(8) Uani 1 d .
C3A C 0.2867(3) 0.07518(15) 0.9517(2) 0.0428(7) Uani 1 d .
C3B1 C 0.3543(3) 0.06281(18) 0.8609(2) 0.0606(9) Uani 1 d .
H3B1 H 0.3328 0.0974 0.8106 0.091 Uiso 1 calc R
H3B2 H 0.3378 0.0165 0.8346 0.091 Uiso 1 calc R
H3B3 H 0.4353 0.0667 0.8798 0.091 Uiso 1 calc R
C3B2 C 0.3134(3) 0.01843(17) 1.0310(3) 0.0665(10) Uani 1 d .
H3B4 H 0.3933 0.0210 1.0544 0.100 Uiso 1 calc R
H3B5 H 0.2972 -0.0273 1.0024 0.100 Uiso 1 calc R
H3B6 H 0.2665 0.0259 1.0861 0.100 Uiso 1 calc R
O4 O 0.0965(2) 0.10075(12) 0.99124(17) 0.0658(7) Uani 1 d .
C4 C -0.0267(3) 0.1026(3) 0.9684(4) 0.1104(17) Uani 1 d .
H4A H -0.0451 0.1370 0.9171 0.166 Uiso 1 calc R
H4B H -0.0639 0.1151 1.0275 0.166 Uiso 1 calc R
H4C H -0.0529 0.0569 0.9455 0.166 Uiso 1 calc R
O5 O 0.52401(19) 0.11855(11) 1.15337(16) 0.0565(6) Uani 1 d .
C5 C 0.5523(3) 0.15852(18) 1.2216(2) 0.0467(8) Uani 1 d .
O6 O 0.54329(19) 0.14301(12) 1.31852(15) 0.0586(6) Uani 1 d .
C6 C 0.5063(3) 0.07258(19) 1.3400(3) 0.0655(10) Uani 1 d .
H6A H 0.5264 0.0627 1.4102 0.079 Uiso 1 calc R
H6B H 0.5484 0.0396 1.3010 0.079 Uiso 1 calc R
C7 C 0.3794(3) 0.05982(18) 1.3183(2) 0.0535(9) Uani 1 d .
C8 C 0.3404(3) -0.00759(19) 1.3056(3) 0.0655(10) Uani 1 d .
H8 H 0.3930 -0.0447 1.3098 0.079 Uiso 1 calc R
C9 C 0.2254(4) -0.0219(2) 1.2866(3) 0.0796(12) Uani 1 d .
H9 H 0.2008 -0.0683 1.2775 0.096 Uiso 1 calc R
C10 C 0.1481(4) 0.0309(3) 1.2813(3) 0.0918(14) Uani 1 d .
H10 H 0.0700 0.0214 1.2680 0.110 Uiso 1 calc R
C11 C 0.1856(4) 0.0985(3) 1.2955(5) 0.119(2) Uani 1 d .
H11 H 0.1326 0.1353 1.2932 0.143 Uiso 1 calc R
C12 C 0.3008(4) 0.1125(2) 1.3131(4) 0.0934(14) Uani 1 d .
H12 H 0.3253 0.1590 1.3215 0.112 Uiso 1 calc R

loop_
_atom_site_aniso_label
_atom_site_aniso_U_11
_atom_site_aniso_U_22
_atom_site_aniso_U_33
_atom_site_aniso_U_23
_atom_site_aniso_U_13
_atom_site_aniso_U_12
N1 0.0543(17) 0.0501(17) 0.0347(13) -0.0049(12) -0.0052(12) -0.0107(13)
C1A 0.0428(18) 0.053(2) 0.0367(16) 0.0042(15) -0.0023(14) -0.0076(15)
C1B1 0.041(2) 0.101(3) 0.059(2) 0.004(2) 0.0011(17) 0.0050(19)
C1B2 0.071(3) 0.076(3) 0.056(2) 0.0023(19) -0.0049(19) -0.029(2)
O1 0.0502(13) 0.0821(17) 0.0307(11) -0.0032(11) 0.0025(9) 0.0037(12)
C1 0.0448(19) 0.0423(18) 0.0343(16) 0.0005(13) 0.0009(14) -0.0035(14)
O2 0.0593(14) 0.0455(12) 0.0356(11) 0.0007(10) -0.0139(10) 0.0017(11)
C2 0.0352(17) 0.0420(18) 0.0315(15) 0.0021(14) 0.0046(13) 0.0010(14)
N2 0.0418(15) 0.0470(15) 0.0245(11) -0.0050(11) 0.0015(11) -0.0014(12)
C2A 0.0392(17) 0.0400(18) 0.0266(14) 0.0008(13) 0.0004(12) -0.0033(13)
C2B1 0.0389(17) 0.0392(18) 0.0383(17) 0.0031(14) 0.0011(13) -0.0019(14)
C2C1 0.058(2) 0.0456(19) 0.0372(17) 0.0025(15) 0.0048(15) -0.0068(16)
C2D1 0.073(3) 0.067(3) 0.0389(18) 0.0129(18) 0.0100(16) -0.0114(19)
C2E1 0.095(3) 0.050(2) 0.062(2) 0.0121(19) 0.007(2) -0.011(2)
C2F1 0.145(4) 0.040(2) 0.070(3) 0.0013(19) 0.032(3) -0.005(2)
N2G1 0.122(3) 0.0400(18) 0.0499(17) 0.0002(14) 0.0238(17) -0.0045(17)
C2B2 0.0469(19) 0.0340(17) 0.0340(15) 0.0020(13) 0.0057(13) -0.0003(13)
C2C2 0.047(2) 0.066(2) 0.0492(18) 0.0012(17) 0.0047(16) 0.0068(17)
C2E2 0.069(3) 0.063(2) 0.066(2) 0.003(2) 0.036(2) 0.006(2)
C2D2 0.050(2) 0.072(3) 0.073(3) 0.004(2) 0.0164(19) 0.0043(18)
C2F2 0.081(3) 0.069(3) 0.0420(19) 0.0055(17) 0.0225(19) 0.007(2)
N2G2 0.0591(18) 0.0521(17) 0.0378(14) 0.0041(12) 0.0102(13) 0.0052(13)
N3 0.0478(15) 0.0366(15) 0.0355(13) 0.0011(11) -0.0073(11) -0.0006(12)
O3 0.0656(17) 0.100(2) 0.0815(19) -0.0400(16) -0.0097(14) -0.0136(15)
C3 0.054(2) 0.048(2) 0.0489(19) -0.0061(16) 0.0028(17) -0.0061(17)
C3A 0.0451(19) 0.0371(17) 0.0452(17) -0.0031(14) -0.0027(14) -0.0012(14)
C3B1 0.060(2) 0.058(2) 0.064(2) -0.0127(18) 0.0127(18) 0.0024(18)
C3B2 0.088(3) 0.040(2) 0.069(2) 0.0063(17) -0.009(2) -0.0038(18)
O4 0.0558(16) 0.0753(17) 0.0684(15) -0.0134(13) 0.0181(12) -0.0074(12)
C4 0.045(3) 0.118(4) 0.170(5) -0.021(4) 0.024(3) -0.004(2)
O5 0.0678(16) 0.0516(14) 0.0484(13) -0.0037(11) -0.0075(11) -0.0068(11)
C5 0.0452(19) 0.055(2) 0.0381(18) 0.0018(16) -0.0069(14) 0.0015(16)
O6 0.0688(16) 0.0634(16) 0.0421(13) 0.0089(11) -0.0051(11) -0.0113(12)
C6 0.076(3) 0.062(2) 0.058(2) 0.0184(19) 0.0011(19) -0.001(2)
C7 0.058(2) 0.048(2) 0.056(2) 0.0121(17) 0.0107(16) 0.0027(18)
C8 0.079(3) 0.050(2) 0.068(2) 0.0121(19) 0.004(2) -0.001(2)
C9 0.096(4) 0.066(3) 0.078(3) 0.015(2) 0.014(2) -0.023(3)
C10 0.069(3) 0.088(4) 0.120(4) 0.025(3) 0.015(3) -0.015(3)
C11 0.062(3) 0.075(3) 0.222(6) 0.022(4) 0.019(3) 0.007(2)
C12 0.069(3) 0.051(2) 0.161(5) 0.006(3) 0.015(3) -0.001(2)

loop_
_atom_type_symbol
_atom_type_description
_atom_type_scat_dispersion_real
_atom_type_scat_dispersion_imag
_atom_type_scat_source
C C 0.0033 0.0016 'International Tables Vol C Tables 4.2.6.8 and 6.1.1.4'
H H 0.0000 0.0000 'International Tables Vol C Tables 4.2.6.8 and 6.1.1.4'
O O 0.0106 0.0060 'International Tables Vol C Tables 4.2.6.8 and 6.1.1.4'
N N 0.0061 0.0033 'International Tables Vol C Tables 4.2.6.8 and 6.1.1.4'

loop_
_geom_angle_atom_site_label_1
_geom_angle_atom_site_label_2
_geom_angle_atom_site_label_3
_geom_angle
C5 N1 C1A 121.7(2)
N1 C1A C1B1 111.5(3)
N1 C1A C1B2 107.8(2)
C1B1 C1A C1B2 110.9(3)
N1 C1A C1 110.1(2)
C1B1 C1A C1 109.7(3)
C1B2 C1A C1 106.7(3)
O1 C1 N2 122.3(3)
O1 C1 C1A 121.8(3)
N2 C1 C1A 115.8(2)
O2 C2 N3 121.4(3)
O2 C2 C2A 122.1(3)
N3 C2 C2A 116.2(2)
C1 N2 C2A 123.4(2)
N2 C2A C2B1 109.3(2)
N2 C2A C2 111.4(2)
C2B1 C2A C2 113.9(2)
N2 C2A C2B2 107.8(2)
C2B1 C2A C2B2 108.6(2)
C2 C2A C2B2 105.6(2)
N2G1 C2B1 C2C1 121.7(3)
N2G1 C2B1 C2A 112.7(2)
C2C1 C2B1 C2A 125.6(3)
C2B1 C2C1 C2D1 118.9(3)
C2E1 C2D1 C2C1 120.1(3)
C2D1 C2E1 C2F1 117.4(3)
N2G1 C2F1 C2E1 123.7(3)
C2B1 N2G1 C2F1 118.2(3)
N2G2 C2B2 C2C2 123.0(3)
N2G2 C2B2 C2A 116.3(3)
C2C2 C2B2 C2A 120.7(3)
C2D2 C2C2 C2B2 118.9(3)
C2F2 C2E2 C2D2 118.8(3)
C2E2 C2D2 C2C2 118.9(3)
N2G2 C2F2 C2E2 123.6(3)
C2B2 N2G2 C2F2 116.7(3)
C2 N3 C3A 122.7(2)
O3 C3 O4 123.2(3)
O3 C3 C3A 124.0(3)
O4 C3 C3A 112.7(3)
N3 C3A C3 109.7(2)
N3 C3A C3B1 110.4(2)
C3 C3A C3B1 110.5(3)
N3 C3A C3B2 107.9(2)
C3 C3A C3B2 107.3(3)
C3B1 C3A C3B2 111.0(3)
C3 O4 C4 116.6(3)
O5 C5 N1 125.6(3)
O5 C5 O6 123.7(3)
N1 C5 O6 110.7(3)
C5 O6 C6 116.3(3)
O6 C6 C7 114.5(3)
C12 C7 C8 118.0(4)
C12 C7 C6 122.8(3)
C8 C7 C6 119.2(3)
C7 C8 C9 121.4(4)
C10 C9 C8 120.2(4)
C9 C10 C11 119.1(4)
C10 C11 C12 120.4(4)
C7 C12 C11 121.0(4)

loop_
_geom_bond_atom_site_label_1
_geom_bond_atom_site_label_2
_geom_bond_distance
N1 C5 1.335(4)
N1 C1A 1.461(3)
C1A C1B1 1.516(4)
C1A C1B2 1.520(4)
C1A C1 1.524(4)
O1 C1 1.220(3)
C1 N2 1.341(3)
O2 C2 1.224(3)
C2 N3 1.328(3)
C2 C2A 1.535(4)
N2 C2A 1.445(3)
C2A C2B1 1.532(4)
C2A C2B2 1.540(4)
C2B1 N2G1 1.320(4)
C2B1 C2C1 1.369(4)
C2C1 C2D1 1.374(4)
C2D1 C2E1 1.353(5)
C2E1 C2F1 1.364(5)
C2F1 N2G1 1.332(4)
C2B2 N2G2 1.325(3)
C2B2 C2C2 1.369(4)
C2C2 C2D2 1.368(4)
C2E2 C2F2 1.349(5)
C2E2 C2D2 1.365(5)
C2F2 N2G2 1.346(4)
N3 C3A 1.455(3)
O3 C3 1.197(3)
C3 O4 1.324(4)
C3 C3A 1.512(4)
C3A C3B1 1.515(4)
C3A C3B2 1.528(4)
O4 C4 1.443(4)
O5 C5 1.214(3)
C5 O6 1.343(3)
O6 C6 1.438(4)
C6 C7 1.503(5)
C7 C12 1.353(5)
C7 C8 1.362(5)
C8 C9 1.371(5)
C9 C10 1.343(6)
C10 C11 1.362(6)
C11 C12 1.370(6)

loop_
_geom_torsion_atom_site_label_1
_geom_torsion_atom_site_label_2
_geom_torsion_atom_site_label_3
_geom_torsion_atom_site_label_4
_geom_torsion
C5 N1 C1A C1B1 -63.1(4)
C5 N1 C1A C1B2 174.9(3)
C5 N1 C1A C1 58.9(4)
N1 C1A C1 O1 -149.0(3)
C1B1 C1A C1 O1 -25.9(4)
C1B2 C1A C1 O1 94.3(3)
N1 C1A C1 N2 34.8(4)
C1B1 C1A C1 N2 157.9(3)
C1B2 C1A C1 N2 -81.9(3)
O1 C1 N2 C2A -3.5(4)
C1A C1 N2 C2A 172.7(2)
C1 N2 C2A C2B1 -65.5(3)
C1 N2 C2A C2 61.3(3)
C1 N2 C2A C2B2 176.7(2)
O2 C2 C2A N2 -156.3(2)
N3 C2 C2A N2 29.5(3)
O2 C2 C2A C2B1 -32.0(4)
N3 C2 C2A C2B1 153.8(2)
O2 C2 C2A C2B2 87.0(3)
N3 C2 C2A C2B2 -87.2(3)
N2 C2A C2B1 N2G1 -76.6(3)
C2 C2A C2B1 N2G1 158.0(3)
C2B2 C2A C2B1 N2G1 40.7(3)
N2 C2A C2B1 C2C1 100.7(3)
C2 C2A C2B1 C2C1 -24.7(4)
C2B2 C2A C2B1 C2C1 -142.0(3)
N2G1 C2B1 C2C1 C2D1 -0.6(5)
C2A C2B1 C2C1 C2D1 -177.8(3)
C2B1 C2C1 C2D1 C2E1 0.7(5)
C2C1 C2D1 C2E1 C2F1 -0.5(5)
C2D1 C2E1 C2F1 N2G1 0.1(7)
C2C1 C2B1 N2G1 C2F1 0.3(5)
C2A C2B1 N2G1 C2F1 177.8(3)
C2E1 C2F1 N2G1 C2B1 -0.1(6)
N2 C2A C2B2 N2G2 -1.5(3)
C2B1 C2A C2B2 N2G2 -119.8(3)
C2 C2A C2B2 N2G2 117.7(3)
N2 C2A C2B2 C2C2 178.7(3)
C2B1 C2A C2B2 C2C2 60.4(3)
C2 C2A C2B2 C2C2 -62.1(3)
N2G2 C2B2 C2C2 C2D2 1.0(5)
C2A C2B2 C2C2 C2D2 -179.3(3)
C2F2 C2E2 C2D2 C2C2 0.5(5)
C2B2 C2C2 C2D2 C2E2 -1.0(5)
C2D2 C2E2 C2F2 N2G2 0.1(6)
C2C2 C2B2 N2G2 C2F2 -0.4(4)
C2A C2B2 N2G2 C2F2 179.8(3)
C2E2 C2F2 N2G2 C2B2 -0.1(5)
O2 C2 N3 C3A 1.4(4)
C2A C2 N3 C3A 175.7(2)
C2 N3 C3A C3 -48.1(3)
C2 N3 C3A C3B1 73.9(3)
C2 N3 C3A C3B2 -164.6(3)
O3 C3 C3A N3 142.7(3)
O4 C3 C3A N3 -41.0(3)
O3 C3 C3A C3B1 20.7(4)
O4 C3 C3A C3B1 -163.0(3)
O3 C3 C3A C3B2 -100.4(4)
O4 C3 C3A C3B2 75.9(3)
O3 C3 O4 C4 -5.9(5)
C3A C3 O4 C4 177.8(3)
C1A N1 C5 O5 -8.1(5)
C1A N1 C5 O6 173.0(2)
O5 C5 O6 C6 5.1(4)
N1 C5 O6 C6 -176.0(3)
C5 O6 C6 C7 -76.6(4)
O6 C6 C7 C12 -22.0(5)
O6 C6 C7 C8 159.7(3)
C12 C7 C8 C9 0.9(5)
C6 C7 C8 C9 179.4(3)
C7 C8 C9 C10 -0.7(6)
C8 C9 C10 C11 -0.4(7)
C9 C10 C11 C12 1.3(8)
C8 C7 C12 C11 0.0(6)
C6 C7 C12 C11 -178.4(4)
C10 C11 C12 C7 -1.1(8)
